data_2200666
loop_
_publ_author_name
'Bond, Andrew D.'
'Davies, John E.'

_publ_section_title
;
 (1<i>S</i>)-(--)-\b-Pinene
;
_journal_issue 11
_journal_name_full 'Acta Crystallographica Section E'
_journal_page_first o1041
_journal_page_last o1042
_journal_paper_doi 10.1107/S1600536801016427
_journal_volume 57
_journal_year 2001
_chemical_formula_iupac 'C10 H16'
_chemical_formula_moiety 'C10 H16'
_chemical_formula_sum 'C10 H16'
_chemical_formula_weight 136.23
_chemical_name_common '\b-Pinene: Nopinene'
_chemical_name_systematic (1S)-(-)-\b-Pinene
_space_group_IT_number 19
_symmetry_cell_setting orthorhombic
_symmetry_space_group_name_Hall 'P 2ac 2ab'
_symmetry_space_group_name_H-M 'P 21 21 21'
_cell_angle_alpha 90.00
_cell_angle_beta 90.00
_cell_angle_gamma 90.00
_cell_formula_units_Z 4
_cell_length_a 7.5079(3)
_cell_length_b 9.3361(8)
_cell_length_c 12.4875(11)
_cell_measurement_reflns_used 3825
_cell_measurement_temperature 185(2)
_cell_measurement_theta_max 26.73
_cell_measurement_theta_min 1.00
_cell_volume 875.31(11)
_computing_cell_refinement 'HKL SCALEPACK (Otwinowski & Minor, 1997)'
_computing_data_collection 'COLLECT (Nonius, 1998)'
_computing_data_reduction 'HKL DENZO (Otwinowski & Minor, 1997) and SCALEPACK'
_computing_publication_material SHELXL97
_computing_structure_refinement 'SHELXL97 (Sheldrick 1997)'
_computing_structure_solution 'SIR92 (Altomare et al. 1994)'
_diffrn_ambient_temperature 185(2)
_diffrn_measured_fraction_theta_full .979
_diffrn_measured_fraction_theta_max .979
_diffrn_measurement_device_type 'Nonius KappaCCD'
_diffrn_measurement_method 'Thin-slice \w and \f'
_diffrn_radiation_source 'fine-focus sealed tube'
_diffrn_radiation_type MoK\a
_diffrn_radiation_wavelength .7107
_diffrn_reflns_av_R_equivalents .0812
_diffrn_reflns_av_sigmaI/netI .0756
_diffrn_reflns_limit_h_max 9
_diffrn_reflns_limit_h_min -9
_diffrn_reflns_limit_k_max 11
_diffrn_reflns_limit_k_min -11
_diffrn_reflns_limit_l_max 15
_diffrn_reflns_limit_l_min -15
_diffrn_reflns_number 4164
_diffrn_reflns_theta_full 26.78
_diffrn_reflns_theta_max 26.78
_diffrn_reflns_theta_min 3.93
_diffrn_standards_number 0
_exptl_absorpt_coefficient_mu .057
_exptl_absorpt_correction_type none
_exptl_crystal_colour colourless
_exptl_crystal_density_diffrn 1.034
_exptl_crystal_density_method 'not measured'
_exptl_crystal_description cylinder
_exptl_crystal_F_000 304
_exptl_crystal_size_rad .20
_refine_diff_density_max .233
_refine_diff_density_min -.200
_refine_ls_extinction_method none
_refine_ls_goodness_of_fit_ref 1.091
_refine_ls_hydrogen_treatment constr
_refine_ls_matrix_type full
_refine_ls_number_parameters 93
_refine_ls_number_reflns 1747
_refine_ls_number_restraints 0
_refine_ls_restrained_S_all 1.091
_refine_ls_R_factor_all .0724
_refine_ls_R_factor_gt .0603
_refine_ls_shift/su_max .004
_refine_ls_shift/su_mean .001
_refine_ls_structure_factor_coef Fsqd
_refine_ls_weighting_details 'calc w = 1/[\s^2^(Fo^2^)+(0.0527P)^2^+0.2821P] where P = (Fo^2^+2Fc^2^)/3'
_refine_ls_weighting_scheme calc
_refine_ls_wR_factor_ref .1552
_reflns_number_gt 1498
_reflns_number_total 1747
_reflns_threshold_expression I>2\s(I)
_cod_data_source_file cv6065.cif
_cod_data_source_block I
_cod_original_cell_volume 875.30(11)
_cod_database_code 2200666
_cod_database_fobs_code 2200666

loop_
_symmetry_equiv_pos_as_xyz
'x, y, z'
'-x+1/2, -y, z+1/2'
'x+1/2, -y+1/2, -z'
'-x, y+1/2, -z+1/2'

loop_
_atom_site_label
_atom_site_fract_x
_atom_site_fract_y
_atom_site_fract_z
_atom_site_U_iso_or_equiv
_atom_site_adp_type
_atom_site_calc_flag
_atom_site_refinement_flags
_atom_site_occupancy
_atom_site_disorder_assembly
_atom_site_disorder_group
_atom_site_type_symbol
C1 .8191(3) .1927(2) .77499(17) .0373(5) Uani d . 1 . . C
H1 .8311 .0972 .7396 .045 Uiso calc R 1 . . H
C2 .7957(3) .1898(2) .89424(17) .0375(5) Uani d . 1 . . C
C3 .8058(4) .3355(2) .94799(19) .0468(6) Uani d . 1 . . C
H3A .9198 .3423 .9876 .056 Uiso calc R 1 . . H
H3B .7080 .3431 1.0009 .056 Uiso calc R 1 . . H
C4 .7930(4) .4633(2) .86954(19) .0480(6) Uani d . 1 . . C
H4A .6755 .5101 .8781 .058 Uiso calc R 1 . . H
H4B .8859 .5344 .8878 .058 Uiso calc R 1 . . H
C5 .8159(3) .4177(2) .75372(18) .0418(5) Uani d . 1 . . C
H5 .8254 .4979 .7009 .050 Uiso calc R 1 . . H
C6 .6809(3) .2971(2) .72334(16) .0365(5) Uani d . 1 . . C
C7 .9645(3) .3039(3) .7468(2) .0477(6) Uani d . 1 . . C
H7A 1.0586 .3142 .8018 .057 Uiso calc R 1 . . H
H7B 1.0162 .2922 .6744 .057 Uiso calc R 1 . . H
C8 .4944(3) .3017(3) .77088(19) .0505(6) Uani d . 1 . . C
H8B .4308 .2134 .7526 .076 Uiso calc R 1 . . H
H8C .4298 .3842 .7418 .076 Uiso calc R 1 . . H
H8D .5025 .3106 .8489 .076 Uiso calc R 1 . . H
C9 .6662(4) .2773(3) .60259(19) .0557(7) Uani d . 1 . . C
H9B .6054 .1867 .5872 .084 Uiso calc R 1 . . H
H9C .7858 .2755 .5711 .084 Uiso calc R 1 . . H
H9D .5981 .3568 .5719 .084 Uiso calc R 1 . . H
C10 .7721(4) .0701(3) .9487(2) .0482(6) Uani d . 1 . . C
H10B .7693 -.0192 .9123 .072 Uiso calc R 1 . . H
H10C .7578 .0733 1.0242 .072 Uiso calc R 1 . . H

loop_
_atom_site_aniso_label
_atom_site_aniso_U_11
_atom_site_aniso_U_22
_atom_site_aniso_U_33
_atom_site_aniso_U_12
_atom_site_aniso_U_13
_atom_site_aniso_U_23
C1 .0373(10) .0307(9) .0439(12) .0025(10) .0046(9) -.0010(9)
C2 .0309(10) .0384(10) .0433(11) .0020(9) -.0042(8) .0034(9)
C3 .0561(14) .0482(14) .0362(12) -.0005(12) -.0059(11) -.0002(9)
C4 .0619(16) .0368(11) .0452(14) -.0034(11) -.0035(11) -.0050(9)
C5 .0480(13) .0346(10) .0428(12) -.0009(10) .0044(11) .0043(9)
C6 .0391(11) .0382(10) .0321(10) .0007(10) .0014(8) .0003(9)
C7 .0374(12) .0502(14) .0555(14) -.0026(10) .0107(10) .0004(13)
C8 .0386(12) .0696(17) .0435(13) .0054(13) -.0017(9) .0025(13)
C9 .0717(18) .0591(15) .0363(12) -.0023(15) .0015(12) .0010(10)
C10 .0533(15) .0446(12) .0468(13) .0030(11) -.0080(11) .0082(11)

loop_
_atom_type_symbol
_atom_type_description
_atom_type_scat_dispersion_real
_atom_type_scat_dispersion_imag
_atom_type_scat_source
C C .0033 .0016 'International Tables Vol C Tables 4.2.6.8 and 6.1.1.4'
H H .0000 .0000 'International Tables Vol C Tables 4.2.6.8 and 6.1.1.4'

loop_
_geom_angle_atom_site_label_1
_geom_angle_atom_site_label_2
_geom_angle_atom_site_label_3
_geom_angle
C2 C1 C7 108.72(19)
C2 C1 C6 110.10(16)
C7 C1 C6 87.48(15)
C2 C1 H1 115.7
C7 C1 H1 115.7
C6 C1 H1 115.7
C10 C2 C1 122.8(2)
C10 C2 C3 122.5(2)
C1 C2 C3 114.62(19)
C2 C3 C4 114.06(19)
C2 C3 H3A 108.7
C4 C3 H3A 108.7
C2 C3 H3B 108.7
C4 C3 H3B 108.7
H3A C3 H3B 107.6
C5 C4 C3 112.37(19)
C5 C4 H4A 109.1
C3 C4 H4A 109.1
C5 C4 H4B 109.1
C3 C4 H4B 109.1
H4A C4 H4B 107.9
C4 C5 C7 109.2(2)
C4 C5 C6 111.11(19)
C7 C5 C6 87.65(16)
C4 C5 H5 115.2
C7 C5 H5 115.2
C6 C5 H5 115.2
C8 C6 C9 108.85(19)
C8 C6 C1 117.88(18)
C9 C6 C1 112.40(18)
C8 C6 C5 118.79(19)
C9 C6 C5 112.03(19)
C1 C6 C5 85.34(15)
C5 C7 C1 86.49(15)
C5 C7 H7A 114.2
C1 C7 H7A 114.2
C5 C7 H7B 114.2
C1 C7 H7B 114.2
H7A C7 H7B 111.4
C6 C8 H8B 109.5
C6 C8 H8C 109.5
H8B C8 H8C 109.5
C6 C8 H8D 109.5
H8B C8 H8D 109.5
H8C C8 H8D 109.5
C6 C9 H9B 109.5
C6 C9 H9C 109.5
H9B C9 H9C 109.5
C6 C9 H9D 109.5
H9B C9 H9D 109.5
H9C C9 H9D 109.5
C2 C10 H10B 120.0
C2 C10 H10C 120.0
H10B C10 H10C 120.0

loop_
_geom_bond_atom_site_label_1
_geom_bond_atom_site_label_2
_geom_bond_site_symmetry_2
_geom_bond_distance
_geom_bond_publ_flag
C1 C2 . 1.500(3) ?
C1 C7 . 1.547(3) ?
C1 C6 . 1.562(3) ?
C1 H1 . 1.0000 ?
C2 C10 . 1.320(3) ?
C2 C3 . 1.519(3) ?
C3 C4 . 1.547(3) ?
C3 H3A . .9900 ?
C3 H3B . .9900 ?
C4 C5 . 1.517(3) ?
C4 H4A . .9900 ?
C4 H4B . .9900 ?
C5 C7 . 1.543(3) ?
C5 C6 . 1.562(3) ?
C5 H5 . 1.0000 ?
C6 C8 . 1.521(3) ?
C6 C9 . 1.523(3) ?
C7 H7A . .9900 ?
C7 H7B . .9900 ?
C8 H8B . .9800 ?
C8 H8C . .9800 ?
C8 H8D . .9800 ?
C9 H9B . .9800 ?
C9 H9C . .9800 ?
C9 H9D . .9800 ?
C10 H10B . .9500 ?
C10 H10C . .9500 ?

loop_
_geom_torsion_atom_site_label_1
_geom_torsion_atom_site_label_2
_geom_torsion_atom_site_label_3
_geom_torsion_atom_site_label_4
_geom_torsion
C7 C1 C2 C10 -139.6(2)
C6 C1 C2 C10 126.1(2)
C7 C1 C2 C3 39.0(2)
C6 C1 C2 C3 -55.3(2)
C10 C2 C3 C4 -167.5(2)
C1 C2 C3 C4 14.0(3)
C2 C3 C4 C5 -13.3(3)
C3 C4 C5 C7 -40.4(3)
C3 C4 C5 C6 54.7(3)
C2 C1 C6 C8 -37.9(3)
C7 C1 C6 C8 -146.9(2)
C2 C1 C6 C9 -165.7(2)
C7 C1 C6 C9 85.3(2)
C2 C1 C6 C5 82.37(18)
C7 C1 C6 C5 -26.65(16)
C4 C5 C6 C8 36.4(3)
C7 C5 C6 C8 146.1(2)
C4 C5 C6 C9 164.8(2)
C7 C5 C6 C9 -85.6(2)
C4 C5 C6 C1 -82.9(2)
C7 C5 C6 C1 26.72(15)
C4 C5 C7 C1 84.6(2)
C6 C5 C7 C1 -26.96(15)
C2 C1 C7 C5 -83.43(18)
C6 C1 C7 C5 26.95(16)

loop_
_cod_related_entry_id
_cod_related_entry_database
_cod_related_entry_code
1 ChemSpider 389794
